data_2018052
loop_
_publ_author_name
'Collas, Alain'
'Zeller, Matthias'
'Blockhuys, Frank'

_publ_section_title
;
 Conformational polymorphism of
 (<i>E</i>,<i>E</i>)-<i>N</i>,<i>N</i>'-bis(4-nitrobenzylidene)benzene-1,4-diamine
;
_journal_coeditor_code BM3102
_journal_issue 5
_journal_name_full 'Acta Crystallographica Section C'
_journal_page_first o171
_journal_page_last o174
_journal_paper_doi 10.1107/S0108270111010109
_journal_volume 67
_journal_year 2011
_chemical_formula_iupac 'C20 H14 N4 O4'
_chemical_formula_moiety 'C20 H14 N4 O4'
_chemical_formula_sum 'C20 H14 N4 O4'
_chemical_formula_weight 374.35
_chemical_name_systematic
;
(<i>E</i>,<i>E</i>)-<i>N</i>,<i>N</i>'-bis(4-nitrobenzylidene)benzene-
1,4-diamine
;
_space_group_IT_number 14
_symmetry_cell_setting monoclinic
_symmetry_space_group_name_Hall '-P 2ybc'
_symmetry_space_group_name_H-M 'P 1 21/c 1'
_atom_sites_solution_hydrogens geom
_atom_sites_solution_primary direct
_atom_sites_solution_secondary difmap
_audit_creation_method SHELXL-97
_cell_angle_alpha 90.00
_cell_angle_beta 102.558(4)
_cell_angle_gamma 90.00
_cell_formula_units_Z 2
_cell_length_a 6.5670(10)
_cell_length_b 5.0227(7)
_cell_length_c 26.723(5)
_cell_measurement_reflns_used 1008
_cell_measurement_temperature 293(2)
_cell_measurement_theta_max 23.51
_cell_measurement_theta_min 3.18
_cell_volume 860.3(2)
_computing_cell_refinement 'APEX2 (Bruker, 2008)'
_computing_data_collection 'APEX2 (Bruker, 2008)'
_computing_data_reduction 'APEX2 (Bruker, 2008)'
_computing_molecular_graphics 'ORTEP-3 (Farrugia, 1997) and Mercury (Macrae <i>et al.</i>, 2008)'
_computing_publication_material 'WinGX (Farrugia, 1999) and PLATON (Spek, 2009)'
_computing_structure_refinement 'SHELXL97 (Sheldrick, 2008)'
_computing_structure_solution 'SHELXS97 (Sheldrick, 2008)'
_diffrn_ambient_temperature 293(2)
_diffrn_measured_fraction_theta_full 0.993
_diffrn_measured_fraction_theta_max 0.993
_diffrn_measurement_device_type 'Bruker SMART APEX CCD'
_diffrn_measurement_method \w
_diffrn_radiation_monochromator graphite
_diffrn_radiation_source 'fine-focus sealed tube'
_diffrn_radiation_type MoK\a
_diffrn_radiation_wavelength 0.71073
_diffrn_reflns_av_R_equivalents 0.0263
_diffrn_reflns_av_sigmaI/netI 0.0325
_diffrn_reflns_limit_h_max 7
_diffrn_reflns_limit_h_min -8
_diffrn_reflns_limit_k_max 6
_diffrn_reflns_limit_k_min -6
_diffrn_reflns_limit_l_max 33
_diffrn_reflns_limit_l_min -31
_diffrn_reflns_number 4451
_diffrn_reflns_theta_full 26.37
_diffrn_reflns_theta_max 26.37
_diffrn_reflns_theta_min 1.56
_diffrn_standards_number 0
_exptl_absorpt_coefficient_mu 0.104
_exptl_absorpt_correction_T_max 0.993
_exptl_absorpt_correction_T_min 0.955
_exptl_absorpt_correction_type multi-scan
_exptl_absorpt_process_details '(APEX2; Bruker, 2008)'
_exptl_crystal_colour orange
_exptl_crystal_density_diffrn 1.445
_exptl_crystal_density_method 'not measured'
_exptl_crystal_description plate
_exptl_crystal_F_000 388
_exptl_crystal_size_max 0.55
_exptl_crystal_size_mid 0.37
_exptl_crystal_size_min 0.07
_refine_diff_density_max 0.118
_refine_diff_density_min -0.182
_refine_ls_extinction_method none
_refine_ls_goodness_of_fit_ref 1.016
_refine_ls_hydrogen_treatment constr
_refine_ls_matrix_type full
_refine_ls_number_parameters 127
_refine_ls_number_reflns 1753
_refine_ls_number_restraints 0
_refine_ls_restrained_S_all 1.016
_refine_ls_R_factor_all 0.0677
_refine_ls_R_factor_gt 0.0398
_refine_ls_shift/su_max 0.000
_refine_ls_shift/su_mean 0.000
_refine_ls_structure_factor_coef Fsqd
_refine_ls_weighting_details 'calc w=1/[\s^2^(Fo^2^)+(0.0467P)^2^+0.0920P] where P=(Fo^2^+2Fc^2^)/3'
_refine_ls_weighting_scheme calc
_refine_ls_wR_factor_gt 0.0927
_refine_ls_wR_factor_ref 0.1057
_reflns_number_gt 1181
_reflns_number_total 1753
_reflns_threshold_expression I>2\s(I)
_cod_data_source_file bm3102.cif
_cod_data_source_block I-2
_cod_depositor_comments
;
The following automatic conversions were performed:

data name '_iucr_refine_instruction_details' was replaced with
'_iucr_refine_instructions_details' as specified in the replacement
file 'data/replacement-values/replacement_tags.lst'.

Automatic conversion script
Id: cif_correct_tags 9268 2022-04-12 08:56:07Z antanas 
;
_cod_original_cell_volume 860.4(2)
_cod_original_sg_symbol_H-M 'P 21/c'
_cod_database_code 2018052
_cod_database_fobs_code 2018052

loop_
_symmetry_equiv_pos_as_xyz
'x, y, z'
'-x, y+1/2, -z+1/2'
'-x, -y, -z'
'x, -y-1/2, z-1/2'

loop_
_atom_site_type_symbol
_atom_site_label
_atom_site_fract_x
_atom_site_fract_y
_atom_site_fract_z
_atom_site_U_iso_or_equiv
_atom_site_adp_type
_atom_site_calc_flag
_atom_site_refinement_flags
_atom_site_occupancy
_atom_site_disorder_assembly
_atom_site_disorder_group
C C1 0.0372(2) 1.1170(3) 0.37643(6) 0.0435(4) Uani d . 1 . .
C C2 -0.1386(2) 1.1873(4) 0.39398(7) 0.0508(4) Uani d . 1 . .
H H2 -0.1645 1.1065 0.4233 0.061 Uiso calc R 1 . .
C C3 -0.2753(3) 1.3746(4) 0.36876(6) 0.0501(5) Uani d . 1 . .
H H3 -0.3942 1.4200 0.3805 0.060 Uiso calc R 1 . .
C C4 -0.2331(2) 1.4942(3) 0.32576(6) 0.0424(4) Uani d . 1 . .
C C5 -0.0603(3) 1.4307(4) 0.30734(6) 0.0528(5) Uani d . 1 . .
H H5 -0.0343 1.5142 0.2783 0.063 Uiso calc R 1 . .
C C6 0.0740(3) 1.2408(4) 0.33280(6) 0.0529(5) Uani d . 1 . .
H H6 0.1915 1.1944 0.3206 0.063 Uiso calc R 1 . .
C C7 0.1888(3) 0.9248(3) 0.40361(6) 0.0485(4) Uani d . 1 . .
H H7 0.3038 0.8836 0.3900 0.058 Uiso calc R 1 . .
C C9 0.3384(2) 0.6540(3) 0.47115(6) 0.0403(4) Uani d . 1 . .
C C10 0.2953(2) 0.4366(3) 0.49885(6) 0.0467(4) Uani d . 1 . .
H H10 0.1574 0.3930 0.4985 0.056 Uiso calc R 1 . .
C C11 0.5467(2) 0.7157(3) 0.47324(6) 0.0470(4) Uani d . 1 . .
H H11 0.5794 0.8628 0.4554 0.056 Uiso calc R 1 . .
N N1 -0.3757(2) 1.7008(3) 0.29970(5) 0.0503(4) Uani d . 1 . .
N N2 0.17115(19) 0.8119(3) 0.44468(5) 0.0455(4) Uani d . 1 . .
O O1 -0.3319(2) 1.8127(3) 0.26298(5) 0.0696(4) Uani d . 1 . .
O O2 -0.5305(2) 1.7529(3) 0.31623(5) 0.0688(4) Uani d . 1 . .

loop_
_atom_site_aniso_label
_atom_site_aniso_U_11
_atom_site_aniso_U_22
_atom_site_aniso_U_33
_atom_site_aniso_U_12
_atom_site_aniso_U_13
_atom_site_aniso_U_23
C1 0.0441(9) 0.0464(10) 0.0393(8) 0.0038(8) 0.0080(7) -0.0024(8)
C2 0.0479(10) 0.0577(11) 0.0498(10) 0.0031(9) 0.0176(8) 0.0108(9)
C3 0.0446(9) 0.0559(11) 0.0525(10) 0.0050(8) 0.0166(8) 0.0030(9)
C4 0.0455(9) 0.0420(9) 0.0375(8) 0.0028(8) 0.0045(7) -0.0018(8)
C5 0.0585(11) 0.0627(12) 0.0399(9) 0.0081(9) 0.0166(8) 0.0062(9)
C6 0.0502(10) 0.0677(12) 0.0442(9) 0.0149(9) 0.0180(7) 0.0037(9)
C7 0.0474(9) 0.0548(11) 0.0439(9) 0.0076(8) 0.0112(7) -0.0027(9)
C9 0.0400(8) 0.0414(9) 0.0402(8) 0.0049(7) 0.0101(7) -0.0019(8)
C10 0.0374(8) 0.0488(10) 0.0556(10) -0.0002(8) 0.0141(7) 0.0030(9)
C11 0.0454(9) 0.0453(10) 0.0522(10) -0.0005(8) 0.0145(7) 0.0093(8)
N1 0.0562(9) 0.0478(9) 0.0452(8) 0.0068(7) 0.0071(7) -0.0044(7)
N2 0.0419(7) 0.0451(8) 0.0487(8) 0.0037(6) 0.0083(6) 0.0025(7)
O1 0.0782(9) 0.0681(9) 0.0631(8) 0.0133(8) 0.0170(7) 0.0207(8)
O2 0.0664(8) 0.0756(10) 0.0667(8) 0.0288(7) 0.0195(7) 0.0009(7)

loop_
_atom_type_symbol
_atom_type_description
_atom_type_scat_dispersion_real
_atom_type_scat_dispersion_imag
_atom_type_scat_source
C C 0.0033 0.0016 'International Tables Vol C Tables 4.2.6.8 and 6.1.1.4'
H H 0.0000 0.0000 'International Tables Vol C Tables 4.2.6.8 and 6.1.1.4'
N N 0.0061 0.0033 'International Tables Vol C Tables 4.2.6.8 and 6.1.1.4'
O O 0.0106 0.0060 'International Tables Vol C Tables 4.2.6.8 and 6.1.1.4'

loop_
_geom_angle_atom_site_label_1
_geom_angle_atom_site_label_2
_geom_angle_atom_site_label_3
_geom_angle_site_symmetry_1
_geom_angle_site_symmetry_3
_geom_angle
_geom_angle_publ_flag
C2 C1 C6 . . 118.76(15) ?
C2 C1 C7 . . 121.91(15) ?
C6 C1 C7 . . 119.28(15) ?
C3 C2 C1 . . 120.93(16) ?
C3 C2 H2 . . 119.5 ?
C1 C2 H2 . . 119.5 ?
C2 C3 C4 . . 118.66(16) ?
C2 C3 H3 . . 120.7 ?
C4 C3 H3 . . 120.7 ?
C5 C4 C3 . . 122.12(16) ?
C5 C4 N1 . . 119.16(15) ?
C3 C4 N1 . . 118.70(15) ?
C4 C5 C6 . . 118.44(16) ?
C4 C5 H5 . . 120.8 ?
C6 C5 H5 . . 120.8 ?
C5 C6 C1 . . 121.08(16) ?
C5 C6 H6 . . 119.5 ?
C1 C6 H6 . . 119.5 ?
N2 C7 C1 . . 123.17(15) ?
N2 C7 H7 . . 118.4 ?
C1 C7 H7 . . 118.4 ?
C10 C9 C11 . . 117.92(15) ?
C10 C9 N2 . . 118.92(14) ?
C11 C9 N2 . . 123.05(15) ?
C11 C10 C9 3_666 . 120.84(15) ?
C11 C10 H10 3_666 . 119.6 ?
C9 C10 H10 . . 119.6 ?
C10 C11 C9 3_666 . 121.24(15) ?
C10 C11 H11 3_666 . 119.4 ?
C9 C11 H11 . . 119.4 ?
O1 N1 O2 . . 123.61(15) ?
O1 N1 C4 . . 118.02(14) ?
O2 N1 C4 . . 118.37(15) ?
C7 N2 C9 . . 118.59(14) ?

loop_
_geom_bond_atom_site_label_1
_geom_bond_atom_site_label_2
_geom_bond_site_symmetry_2
_geom_bond_distance
_geom_bond_publ_flag
C1 C2 . 1.383(2) ?
C1 C6 . 1.388(2) ?
C1 C7 . 1.461(2) ?
C2 C3 . 1.372(2) ?
C2 H2 . 0.9300 ?
C3 C4 . 1.377(2) ?
C3 H3 . 0.9300 ?
C4 C5 . 1.369(2) ?
C4 N1 . 1.469(2) ?
C5 C6 . 1.375(2) ?
C5 H5 . 0.9300 ?
C6 H6 . 0.9300 ?
C7 N2 . 1.263(2) ?
C7 H7 . 0.9300 ?
C9 C10 . 1.383(2) ?
C9 C11 . 1.392(2) ?
C9 N2 . 1.414(2) ?
C10 C11 3_666 1.371(2) ?
C10 H10 . 0.9300 ?
C11 C10 3_666 1.371(2) ?
C11 H11 . 0.9300 ?
N1 O1 . 1.2186(18) ?
N1 O2 . 1.2215(18) ?

loop_
_geom_torsion_atom_site_label_1
_geom_torsion_atom_site_label_2
_geom_torsion_atom_site_label_3
_geom_torsion_atom_site_label_4
_geom_torsion_site_symmetry_1
_geom_torsion_site_symmetry_2
_geom_torsion_site_symmetry_3
_geom_torsion_site_symmetry_4
_geom_torsion
_geom_torsion_publ_flag
C6 C1 C2 C3 . . . . 0.4(3) ?
C7 C1 C2 C3 . . . . 177.88(16) ?
C1 C2 C3 C4 . . . . -0.7(3) ?
C2 C3 C4 C5 . . . . 0.4(3) ?
C2 C3 C4 N1 . . . . -178.05(14) ?
C3 C4 C5 C6 . . . . 0.2(3) ?
N1 C4 C5 C6 . . . . 178.67(15) ?
C4 C5 C6 C1 . . . . -0.6(3) ?
C2 C1 C6 C5 . . . . 0.3(3) ?
C7 C1 C6 C5 . . . . -177.30(16) ?
C2 C1 C7 N2 . . . . -0.5(3) ?
C6 C1 C7 N2 . . . . 177.02(16) ?
C11 C9 C10 C11 . . . 3_666 -1.1(3) ?
N2 C9 C10 C11 . . . 3_666 -177.37(15) ?
C10 C9 C11 C10 . . . 3_666 1.1(3) ?
N2 C9 C11 C10 . . . 3_666 177.21(15) ?
C5 C4 N1 O1 . . . . -1.5(2) ?
C3 C4 N1 O1 . . . . 177.00(15) ?
C5 C4 N1 O2 . . . . 179.13(16) ?
C3 C4 N1 O2 . . . . -2.4(2) ?
C1 C7 N2 C9 . . . . -172.48(15) ?
C10 C9 N2 C7 . . . . -148.67(16) ?
C11 C9 N2 C7 . . . . 35.2(2) ?
